data_7063813
loop_
_publ_author_name
'Mutlu Balc\?i, Ceylan'
'Palab\?iy\?ik, Duygu'
'Be\,sli, Serap'

_publ_section_title
;
 Cyclic phosphazene derivatives combined with two different forms of the
 phenol-pyrazole group: synthesis, spectroscopic and crystallographic
 characterization and stereochemical properties
;
_journal_issue 23
_journal_name_full 'New Journal of Chemistry'
_journal_page_first 9583
_journal_page_last 9599
_journal_paper_doi 10.1039/D5NJ01321F
_journal_volume 49
_journal_year 2025
_chemical_formula_moiety 'C18 H12 Cl2 N7 O2 P3'
_chemical_formula_sum 'C18 H12 Cl2 N7 O2 P3'
_chemical_formula_weight 522.16
_space_group_crystal_system triclinic
_space_group_IT_number 2
_space_group_name_Hall '-P 1'
_space_group_name_H-M_alt 'P -1'
_atom_sites_solution_hydrogens geom
_atom_sites_solution_primary iterative
_audit_creation_date 2022-02-24
_audit_creation_method
;
Olex2 1.3
(compiled 2020.11.12 svn.r5f609507 for OlexSys, GUI svn.r6272)
;
_audit_update_record
;
2025-03-03 deposited with the CCDC.	2025-05-06 downloaded from the CCDC.
;
_cell_angle_alpha 100.8770(10)
_cell_angle_beta 95.2510(10)
_cell_angle_gamma 90.9090(10)
_cell_formula_units_Z 4
_cell_length_a 7.8000(5)
_cell_length_b 14.4899(9)
_cell_length_c 19.0386(12)
_cell_measurement_reflns_used 9605
_cell_measurement_temperature 172.16
_cell_measurement_theta_max 27.57
_cell_measurement_theta_min 2.38
_cell_volume 2103.0(2)
_computing_cell_refinement 'SAINT V8.40A (Bruker, 2019)'
_computing_data_reduction 'SAINT V8.40A (Bruker, 2019)'
_computing_molecular_graphics 'Olex2 1.3 (Dolomanov et al., 2009)'
_computing_publication_material 'Olex2 1.3 (Dolomanov et al., 2009)'
_computing_structure_refinement 'SHELXL 2018/3 (Sheldrick, 2015)'
_computing_structure_solution 'olex2.solve 1.3 (Bourhis et al., 2015)'
_diffrn_ambient_temperature 172.16
_diffrn_detector_area_resol_mean 8.3333
_diffrn_measured_fraction_theta_full 0.998
_diffrn_measured_fraction_theta_max 0.997
_diffrn_measurement_device_type 'Bruker APEX-II CCD'
_diffrn_measurement_method '\f and \w scans'
_diffrn_radiation_type MoK\a
_diffrn_radiation_wavelength 0.71073
_diffrn_reflns_av_R_equivalents 0.0244
_diffrn_reflns_av_unetI/netI 0.0320
_diffrn_reflns_Laue_measured_fraction_full 0.998
_diffrn_reflns_Laue_measured_fraction_max 0.997
_diffrn_reflns_limit_h_max 10
_diffrn_reflns_limit_h_min -9
_diffrn_reflns_limit_k_max 18
_diffrn_reflns_limit_k_min -18
_diffrn_reflns_limit_l_max 24
_diffrn_reflns_limit_l_min -24
_diffrn_reflns_number 24035
_diffrn_reflns_point_group_measured_fraction_full 0.998
_diffrn_reflns_point_group_measured_fraction_max 0.997
_diffrn_reflns_theta_full 25.242
_diffrn_reflns_theta_max 27.482
_diffrn_reflns_theta_min 1.432
_exptl_absorpt_coefficient_mu 0.571
_exptl_absorpt_correction_T_max 0.7456
_exptl_absorpt_correction_T_min 0.6902
_exptl_absorpt_correction_type none
_exptl_absorpt_process_details
;
SADABS-2016/2 (Bruker,2016/2) was used for absorption correction.
wR2(int) was 0.0793 before and 0.0367 after correction.
The Ratio of minimum to maximum transmission is 0.9257.
The \l/2 correction factor is Not present.
;
_exptl_crystal_colour colourless
_exptl_crystal_colour_primary colourless
_exptl_crystal_density_diffrn 1.649
_exptl_crystal_description plate
_exptl_crystal_F_000 1056
_exptl_crystal_size_max 0.184
_exptl_crystal_size_mid 0.161
_exptl_crystal_size_min 0.09
_refine_diff_density_max 0.419
_refine_diff_density_min -0.506
_refine_diff_density_rms 0.061
_refine_ls_extinction_method none
_refine_ls_goodness_of_fit_ref 1.022
_refine_ls_hydrogen_treatment constr
_refine_ls_matrix_type full
_refine_ls_number_parameters 577
_refine_ls_number_reflns 9622
_refine_ls_number_restraints 0
_refine_ls_restrained_S_all 1.022
_refine_ls_R_factor_all 0.0437
_refine_ls_R_factor_gt 0.0342
_refine_ls_shift/su_max 0.001
_refine_ls_shift/su_mean 0.000
_refine_ls_structure_factor_coef Fsqd
_refine_ls_weighting_details 'w=1/[\s^2^(Fo^2^)+(0.0414P)^2^+1.2781P] where P=(Fo^2^+2Fc^2^)/3'
_refine_ls_weighting_scheme calc
_refine_ls_wR_factor_gt 0.0834
_refine_ls_wR_factor_ref 0.0889
_reflns_Friedel_coverage 0.000
_reflns_number_gt 8101
_reflns_number_total 9622
_reflns_threshold_expression 'I > 2\s(I)'
_cod_data_source_file d5nj01321f2.cif
_cod_data_source_block 21gtu29_cpy_01_2_0m
_cod_depositor_comments 'Adding full bibliography for 7063812--7063815.cif.'
_cod_database_code 7063813
_shelx_shelxl_version_number 2018/3
_shelx_space_group_comment
;
The symmetry employed for this shelxl refinement is uniquely defined
by the following loop, which should always be used as a source of
symmetry information in preference to the above space-group names.
They are only intended as comments.
;
_shelx_estimated_absorpt_t_max 0.950
_shelx_estimated_absorpt_t_min 0.902
_olex2_refinement_description
;
1. Fixed Uiso
 At 1.2 times of:
  All C(H) groups
2.a Aromatic/amide H refined with riding coordinates:
 C1(H1), C20(H20), C5(H5), C2(H2), C8(H8), C7(H7), C35(H35), C17(H17),
 C19(H19), C11(H11), C6(H6), C32(H32), C10(H10), C14(H14), C23(H23), C26(H26),
 C33(H33), C15(H15), C29(H29), C34(H34), C16(H16), C25(H25), C28(H28), C24(H24)
;
_olex2_submission_special_instructions 'No special instructions were received'

loop_
_space_group_symop_operation_xyz
'x, y, z'
'-x, -y, -z'

loop_
_atom_site_label
_atom_site_type_symbol
_atom_site_fract_x
_atom_site_fract_y
_atom_site_fract_z
_atom_site_U_iso_or_equiv
_atom_site_adp_type
_atom_site_occupancy
_atom_site_site_symmetry_order
_atom_site_calc_flag
_atom_site_refinement_flags_posn
_atom_site_refinement_flags_adp
_atom_site_refinement_flags_occupancy
_atom_site_disorder_assembly
_atom_site_disorder_group
P5 P 0.47252(6) 0.74262(3) 0.07099(2) 0.01776(10) Uani 1 1 d . . . . .
P6 P 0.22156(6) 0.83580(3) 0.14706(2) 0.01846(10) Uani 1 1 d . . . . .
P1 P 0.90198(6) 0.71476(3) 0.72315(2) 0.01780(10) Uani 1 1 d . . . . .
P4 P 0.52301(6) 0.78982(3) 0.21812(2) 0.01692(10) Uani 1 1 d . . . . .
P3 P 0.63877(6) 0.79853(3) 0.65423(2) 0.01884(10) Uani 1 1 d . . . . .
P2 P 0.87690(6) 0.69688(3) 0.57610(2) 0.01808(10) Uani 1 1 d . . . . .
Cl2 Cl 0.38741(6) 0.76865(4) 0.64692(3) 0.03188(12) Uani 1 1 d . . . . .
Cl1 Cl 0.64408(8) 0.93892(4) 0.66807(3) 0.03573(13) Uani 1 1 d . . . . .
Cl4 Cl -0.00618(7) 0.77536(5) 0.15340(3) 0.03767(14) Uani 1 1 d . . . . .
Cl3 Cl 0.15119(9) 0.96601(4) 0.14197(3) 0.04199(15) Uani 1 1 d . . . . .
O3 O 0.67415(17) 0.86360(10) 0.25110(7) 0.0227(3) Uani 1 1 d . . . . .
O1 O 0.88484(18) 0.62093(9) 0.75339(7) 0.0242(3) Uani 1 1 d . . . . .
O2 O 1.00475(19) 0.73323(10) 0.52692(7) 0.0253(3) Uani 1 1 d . . . . .
O4 O 0.45710(18) 0.64150(9) 0.02163(7) 0.0225(3) Uani 1 1 d . . . . .
N5 N 1.0452(2) 0.77528(11) 0.78718(8) 0.0191(3) Uani 1 1 d . . . . .
N7 N 0.8242(2) 0.58988(11) 0.52669(8) 0.0195(3) Uani 1 1 d . . . . .
N11 N 0.5343(2) 0.72299(11) 0.28175(8) 0.0191(3) Uani 1 1 d . . . . .
N13 N 0.5906(2) 0.79792(11) 0.02073(8) 0.0207(3) Uani 1 1 d . . . . .
N8 N 0.3420(2) 0.83843(11) 0.21866(8) 0.0214(3) Uani 1 1 d . . . . .
N3 N 0.7256(2) 0.76795(12) 0.72405(8) 0.0227(3) Uani 1 1 d . . . . .
N2 N 0.7095(2) 0.75764(12) 0.57986(8) 0.0243(4) Uani 1 1 d . . . . .
N12 N 0.4529(2) 0.63571(11) 0.27127(9) 0.0240(3) Uani 1 1 d . . . . .
N10 N 0.2899(2) 0.78898(12) 0.07372(8) 0.0242(4) Uani 1 1 d . . . . .
N9 N 0.5761(2) 0.73345(12) 0.14436(8) 0.0210(3) Uani 1 1 d . . . . .
N6 N 0.7337(2) 0.52511(12) 0.55449(9) 0.0251(4) Uani 1 1 d . . . . .
N4 N 1.1263(2) 0.85686(11) 0.77825(9) 0.0239(3) Uani 1 1 d . . . . .
N1 N 0.9831(2) 0.68990(12) 0.64929(8) 0.0218(3) Uani 1 1 d . . . . .
N14 N 0.6686(2) 0.88454(12) 0.04823(9) 0.0309(4) Uani 1 1 d . . . . .
C4 C 0.9751(2) 0.68549(13) 0.87847(9) 0.0180(4) Uani 1 1 d . . . . .
C12 C 0.8430(2) 0.55958(13) 0.45493(9) 0.0182(4) Uani 1 1 d . . . . .
C9 C 0.8914(2) 0.61512(13) 0.82627(9) 0.0191(4) Uani 1 1 d . . . . .
C13 C 0.9287(2) 0.62107(13) 0.41600(9) 0.0188(4) Uani 1 1 d . . . . .
C3 C 1.0567(2) 0.76620(13) 0.85828(9) 0.0176(4) Uani 1 1 d . . . . .
C22 C 0.6560(2) 0.85322(13) 0.37558(10) 0.0197(4) Uani 1 1 d . . . . .
C27 C 0.7062(2) 0.90261(13) 0.32430(9) 0.0200(4) Uani 1 1 d . . . . .
C21 C 0.5742(2) 0.76019(13) 0.35349(9) 0.0187(4) Uani 1 1 d . . . . .
C18 C 1.0013(2) 0.70702(13) 0.45185(9) 0.0202(4) Uani 1 1 d . . . . .
C36 C 0.4301(2) 0.62559(13) -0.05382(9) 0.0188(4) Uani 1 1 d . . . . .
C31 C 0.4864(2) 0.69178(13) -0.09181(9) 0.0188(4) Uani 1 1 d . . . . .
C30 C 0.5737(2) 0.77868(13) -0.05333(9) 0.0196(4) Uani 1 1 d . . . . .
C1 C 1.1928(3) 0.89531(14) 0.84373(11) 0.0243(4) Uani 1 1 d . . . . .
H1 H 1.259824 0.952395 0.854676 0.029 Uiso 1 1 calc R U . . .
C20 C 0.5240(2) 0.69338(14) 0.39044(10) 0.0222(4) Uani 1 1 d . . . . .
H20 H 0.535664 0.696746 0.440976 0.027 Uiso 1 1 calc R U . . .
C5 C 0.9767(3) 0.67527(14) 0.95034(10) 0.0234(4) Uani 1 1 d . . . . .
H5 H 1.029613 0.723015 0.987520 0.028 Uiso 1 1 calc R U . . .
C2 C 1.1534(2) 0.84246(13) 0.89583(10) 0.0216(4) Uani 1 1 d . . . . .
H2 H 1.186804 0.856737 0.946044 0.026 Uiso 1 1 calc R U . . .
C8 C 0.8158(3) 0.53559(14) 0.84238(11) 0.0238(4) Uani 1 1 d . . . . .
H8 H 0.760828 0.488286 0.805412 0.029 Uiso 1 1 calc R U . . .
C7 C 0.8224(3) 0.52664(15) 0.91373(11) 0.0272(4) Uani 1 1 d . . . . .
H7 H 0.772030 0.472463 0.926077 0.033 Uiso 1 1 calc R U . . .
C35 C 0.3542(3) 0.54011(14) -0.08783(10) 0.0238(4) Uani 1 1 d . . . . .
H35 H 0.319782 0.495472 -0.060727 0.029 Uiso 1 1 calc R U . . .
C17 C 1.0789(3) 0.76911(15) 0.41671(11) 0.0281(4) Uani 1 1 d . . . . .
H17 H 1.128892 0.827197 0.442731 0.034 Uiso 1 1 calc R U . . .
C19 C 0.4515(3) 0.61874(14) 0.33714(11) 0.0253(4) Uani 1 1 d . . . . .
H19 H 0.406139 0.562009 0.347386 0.030 Uiso 1 1 calc R U . . .
C11 C 0.7637(3) 0.47266(14) 0.43598(11) 0.0248(4) Uani 1 1 d . . . . .
H11 H 0.753732 0.432608 0.390039 0.030 Uiso 1 1 calc R U . . .
C6 C 0.9024(3) 0.59676(15) 0.96743(11) 0.0276(4) Uani 1 1 d . . . . .
H6 H 0.905755 0.590280 1.016264 0.033 Uiso 1 1 calc R U . . .
C32 C 0.4575(3) 0.67098(15) -0.16659(10) 0.0245(4) Uani 1 1 d . . . . .
H32 H 0.491475 0.715454 -0.193917 0.029 Uiso 1 1 calc R U . . .
C10 C 0.7002(3) 0.45525(14) 0.49883(11) 0.0271(4) Uani 1 1 d . . . . .
H10 H 0.639025 0.398893 0.501296 0.032 Uiso 1 1 calc R U . . .
C14 C 0.9375(3) 0.59795(15) 0.34147(10) 0.0270(4) Uani 1 1 d . . . . .
H14 H 0.890859 0.539132 0.315394 0.032 Uiso 1 1 calc R U . . .
C23 C 0.6903(3) 0.89602(15) 0.44769(11) 0.0295(5) Uani 1 1 d . . . . .
H23 H 0.654790 0.865229 0.484044 0.035 Uiso 1 1 calc R U . . .
C26 C 0.7934(3) 0.98838(14) 0.34212(11) 0.0274(4) Uani 1 1 d . . . . .
H26 H 0.828780 1.019475 0.305920 0.033 Uiso 1 1 calc R U . . .
C33 C 0.3798(3) 0.58631(15) -0.20120(10) 0.0293(5) Uani 1 1 d . . . . .
H33 H 0.360737 0.572850 -0.252156 0.035 Uiso 1 1 calc R U . . .
C15 C 1.0129(3) 0.65951(17) 0.30585(11) 0.0330(5) Uani 1 1 d . . . . .
H15 H 1.017206 0.643103 0.255335 0.040 Uiso 1 1 calc R U . . .
C29 C 0.6493(3) 0.85310(15) -0.07445(11) 0.0305(5) Uani 1 1 d . . . . .
H29 H 0.661151 0.861251 -0.122139 0.037 Uiso 1 1 calc R U . . .
C34 C 0.3293(3) 0.52073(15) -0.16196(11) 0.0290(4) Uani 1 1 d . . . . .
H34 H 0.277401 0.462240 -0.186200 0.035 Uiso 1 1 calc R U . . .
C16 C 1.0828(3) 0.74536(16) 0.34298(11) 0.0310(5) Uani 1 1 d . . . . .
H16 H 1.133344 0.787890 0.317833 0.037 Uiso 1 1 calc R U . . .
C25 C 0.8281(3) 1.02818(16) 0.41423(12) 0.0371(5) Uani 1 1 d . . . . .
H25 H 0.888554 1.087210 0.427882 0.045 Uiso 1 1 calc R U . . .
C28 C 0.7057(3) 0.91509(16) -0.01009(12) 0.0385(6) Uani 1 1 d . . . . .
H28 H 0.764835 0.973363 -0.008583 0.046 Uiso 1 1 calc R U . . .
C24 C 0.7750(4) 0.98231(16) 0.46664(12) 0.0397(6) Uani 1 1 d . . . . .
H24 H 0.797360 1.010729 0.515926 0.048 Uiso 1 1 calc R U . . .

loop_
_atom_site_aniso_label
_atom_site_aniso_U_11
_atom_site_aniso_U_22
_atom_site_aniso_U_33
_atom_site_aniso_U_23
_atom_site_aniso_U_13
_atom_site_aniso_U_12
P5 0.0189(2) 0.0219(2) 0.0119(2) 0.00170(17) 0.00228(17) -0.00138(19)
P6 0.0177(2) 0.0238(2) 0.0150(2) 0.00598(18) 0.00244(17) 0.00143(19)
P1 0.0207(2) 0.0211(2) 0.0112(2) 0.00247(17) 0.00038(17) 0.00038(19)
P4 0.0176(2) 0.0214(2) 0.0116(2) 0.00337(17) 0.00055(17) -0.00083(18)
P3 0.0199(2) 0.0199(2) 0.0165(2) 0.00283(18) 0.00135(18) 0.00192(18)
P2 0.0216(2) 0.0211(2) 0.0115(2) 0.00218(17) 0.00325(17) 0.00006(19)
Cl2 0.0196(2) 0.0372(3) 0.0379(3) 0.0064(2) -0.0001(2) -0.0009(2)
Cl1 0.0421(3) 0.0200(2) 0.0432(3) 0.0023(2) 0.0017(2) 0.0018(2)
Cl4 0.0213(3) 0.0640(4) 0.0303(3) 0.0161(3) 0.0033(2) -0.0097(2)
Cl3 0.0606(4) 0.0306(3) 0.0372(3) 0.0127(2) 0.0016(3) 0.0158(3)
O3 0.0251(7) 0.0279(7) 0.0151(6) 0.0055(5) 0.0003(5) -0.0070(6)
O1 0.0359(8) 0.0198(7) 0.0155(6) 0.0027(5) -0.0035(6) -0.0042(6)
O2 0.0327(8) 0.0270(7) 0.0146(6) -0.0015(5) 0.0077(5) -0.0100(6)
O4 0.0325(8) 0.0217(7) 0.0132(6) 0.0026(5) 0.0036(5) -0.0035(6)
N5 0.0237(8) 0.0195(8) 0.0140(7) 0.0038(6) 0.0006(6) -0.0022(6)
N7 0.0219(8) 0.0212(8) 0.0160(7) 0.0047(6) 0.0035(6) -0.0026(6)
N11 0.0220(8) 0.0190(8) 0.0157(7) 0.0033(6) 0.0000(6) -0.0024(6)
N13 0.0244(8) 0.0207(8) 0.0159(7) 0.0002(6) 0.0037(6) -0.0040(7)
N8 0.0230(8) 0.0272(9) 0.0137(7) 0.0024(6) 0.0024(6) 0.0041(7)
N3 0.0221(8) 0.0328(9) 0.0137(7) 0.0041(6) 0.0048(6) 0.0043(7)
N2 0.0304(9) 0.0295(9) 0.0142(7) 0.0068(6) 0.0010(6) 0.0080(7)
N12 0.0267(9) 0.0199(8) 0.0244(8) 0.0031(7) 0.0014(7) -0.0049(7)
N10 0.0202(8) 0.0384(10) 0.0135(7) 0.0047(7) -0.0007(6) 0.0026(7)
N9 0.0194(8) 0.0279(9) 0.0158(7) 0.0035(6) 0.0027(6) 0.0033(7)
N6 0.0252(9) 0.0260(9) 0.0262(9) 0.0098(7) 0.0042(7) -0.0039(7)
N4 0.0264(9) 0.0211(8) 0.0246(8) 0.0058(7) 0.0030(7) -0.0037(7)
N1 0.0213(8) 0.0287(9) 0.0145(7) 0.0009(6) 0.0024(6) 0.0039(7)
N14 0.0401(11) 0.0244(9) 0.0259(9) -0.0011(7) 0.0049(8) -0.0136(8)
C4 0.0164(9) 0.0207(9) 0.0171(8) 0.0049(7) -0.0006(7) 0.0014(7)
C12 0.0174(9) 0.0218(9) 0.0145(8) 0.0016(7) 0.0001(7) 0.0032(7)
C9 0.0202(9) 0.0214(9) 0.0158(8) 0.0051(7) -0.0011(7) 0.0032(7)
C13 0.0189(9) 0.0222(9) 0.0155(8) 0.0036(7) 0.0027(7) 0.0029(7)
C3 0.0174(9) 0.0196(9) 0.0152(8) 0.0022(7) 0.0001(7) 0.0036(7)
C22 0.0222(9) 0.0190(9) 0.0178(9) 0.0045(7) -0.0019(7) 0.0010(7)
C27 0.0201(9) 0.0236(9) 0.0150(8) 0.0033(7) -0.0033(7) 0.0002(7)
C21 0.0176(9) 0.0231(9) 0.0154(8) 0.0047(7) -0.0011(7) 0.0009(7)
C18 0.0212(9) 0.0248(10) 0.0148(8) 0.0024(7) 0.0059(7) 0.0021(8)
C36 0.0204(9) 0.0223(9) 0.0136(8) 0.0022(7) 0.0030(7) 0.0024(7)
C31 0.0200(9) 0.0207(9) 0.0158(8) 0.0028(7) 0.0034(7) 0.0034(7)
C30 0.0203(9) 0.0238(9) 0.0158(8) 0.0047(7) 0.0053(7) 0.0018(7)
C1 0.0250(10) 0.0200(9) 0.0268(10) 0.0026(8) 0.0011(8) -0.0030(8)
C20 0.0242(10) 0.0260(10) 0.0181(9) 0.0094(8) 0.0007(7) -0.0007(8)
C5 0.0242(10) 0.0285(10) 0.0165(9) 0.0040(8) -0.0021(7) -0.0006(8)
C2 0.0237(10) 0.0218(9) 0.0175(9) 0.0009(7) -0.0018(7) -0.0003(8)
C8 0.0247(10) 0.0192(9) 0.0264(10) 0.0040(8) -0.0030(8) -0.0014(8)
C7 0.0282(11) 0.0271(10) 0.0296(11) 0.0142(9) 0.0019(8) -0.0022(8)
C35 0.0261(10) 0.0218(10) 0.0231(9) 0.0025(8) 0.0037(8) -0.0010(8)
C17 0.0318(11) 0.0268(11) 0.0266(10) 0.0049(8) 0.0085(8) -0.0033(9)
C19 0.0279(11) 0.0221(10) 0.0278(10) 0.0092(8) 0.0032(8) -0.0023(8)
C11 0.0259(10) 0.0222(10) 0.0242(10) 0.0004(8) 0.0002(8) -0.0009(8)
C6 0.0294(11) 0.0345(11) 0.0211(9) 0.0123(8) -0.0005(8) -0.0016(9)
C32 0.0274(10) 0.0299(10) 0.0170(9) 0.0055(8) 0.0044(7) 0.0029(8)
C10 0.0277(11) 0.0223(10) 0.0321(11) 0.0083(8) 0.0017(8) -0.0034(8)
C14 0.0308(11) 0.0315(11) 0.0173(9) 0.0004(8) 0.0027(8) -0.0008(9)
C23 0.0438(13) 0.0262(10) 0.0182(9) 0.0066(8) -0.0037(8) -0.0030(9)
C26 0.0311(11) 0.0260(10) 0.0259(10) 0.0105(8) -0.0035(8) -0.0074(9)
C33 0.0334(12) 0.0357(12) 0.0156(9) -0.0025(8) 0.0006(8) -0.0001(9)
C15 0.0374(12) 0.0469(13) 0.0160(9) 0.0066(9) 0.0076(8) 0.0024(10)
C29 0.0421(13) 0.0278(11) 0.0232(10) 0.0068(8) 0.0083(9) -0.0071(9)
C34 0.0310(11) 0.0268(11) 0.0248(10) -0.0052(8) 0.0010(8) -0.0031(9)
C16 0.0365(12) 0.0358(12) 0.0253(10) 0.0125(9) 0.0133(9) 0.0001(10)
C25 0.0511(15) 0.0240(11) 0.0323(12) 0.0037(9) -0.0106(10) -0.0146(10)
C28 0.0540(15) 0.0304(12) 0.0307(11) 0.0041(9) 0.0085(10) -0.0171(11)
C24 0.0653(17) 0.0283(11) 0.0207(10) 0.0002(9) -0.0097(10) -0.0090(11)

loop_
_atom_type_symbol
_atom_type_description
_atom_type_scat_dispersion_real
_atom_type_scat_dispersion_imag
_atom_type_scat_source
C C 0.0033 0.0016 'International Tables Vol C Tables 4.2.6.8 and 6.1.1.4'
H H 0.0000 0.0000 'International Tables Vol C Tables 4.2.6.8 and 6.1.1.4'
Cl Cl 0.1484 0.1585 'International Tables Vol C Tables 4.2.6.8 and 6.1.1.4'
N N 0.0061 0.0033 'International Tables Vol C Tables 4.2.6.8 and 6.1.1.4'
O O 0.0106 0.0060 'International Tables Vol C Tables 4.2.6.8 and 6.1.1.4'
P P 0.1023 0.0942 'International Tables Vol C Tables 4.2.6.8 and 6.1.1.4'

loop_
_exptl_crystal_face_index_h
_exptl_crystal_face_index_k
_exptl_crystal_face_index_l
_exptl_crystal_face_perp_dist
1.00 0.00 -3.00 0.0590
1.00 0.00 0.00 0.0780
0.00 1.00 -3.00 0.0580
0.00 1.00 -1.00 0.0580
0.00 -2.00 1.00 0.0410
0.00 1.00 0.00 0.0320
0.00 -1.00 0.00 0.0530
0.00 1.00 3.00 0.0800
-2.00 1.00 3.00 0.0930
-3.00 1.00 -3.00 0.0880
-1.00 0.00 -3.00 0.0670
-2.00 0.00 3.00 0.0930
1.00 -1.00 3.00 0.0650
-3.00 -2.00 3.00 0.0750

loop_
_geom_angle_atom_site_label_1
_geom_angle_atom_site_label_2
_geom_angle_atom_site_label_3
_geom_angle
_geom_angle_site_symmetry_1
_geom_angle_site_symmetry_3
_geom_angle_publ_flag
O4 P5 N13 99.01(7) . . ?
O4 P5 N10 110.60(8) . . ?
N10 P5 N13 108.14(9) . . ?
N9 P5 O4 107.48(8) . . ?
N9 P5 N13 111.89(8) . . ?
N9 P5 N10 118.05(8) . . ?
Cl3 P6 Cl4 100.35(4) . . ?
N8 P6 Cl4 110.26(7) . . ?
N8 P6 Cl3 108.79(7) . . ?
N10 P6 Cl4 108.21(7) . . ?
N10 P6 Cl3 109.36(7) . . ?
N10 P6 N8 118.37(9) . . ?
O1 P1 N5 99.55(7) . . ?
O1 P1 N3 110.73(9) . . ?
N3 P1 N5 108.89(8) . . ?
N1 P1 O1 107.83(8) . . ?
N1 P1 N5 110.74(9) . . ?
N1 P1 N3 117.61(8) . . ?
O3 P4 N11 99.06(7) . . ?
O3 P4 N8 111.01(8) . . ?
N8 P4 N11 107.84(8) . . ?
N9 P4 O3 107.51(8) . . ?
N9 P4 N11 111.39(8) . . ?
N9 P4 N8 118.34(8) . . ?
Cl2 P3 Cl1 101.79(3) . . ?
N3 P3 Cl2 108.32(7) . . ?
N3 P3 Cl1 109.51(7) . . ?
N3 P3 N2 118.38(9) . . ?
N2 P3 Cl2 108.98(7) . . ?
N2 P3 Cl1 108.59(7) . . ?
O2 P2 N7 99.73(7) . . ?
O2 P2 N2 110.55(8) . . ?
N2 P2 N7 108.74(9) . . ?
N1 P2 O2 107.56(8) . . ?
N1 P2 N7 111.31(8) . . ?
N1 P2 N2 117.49(8) . . ?
C27 O3 P4 124.30(12) . . ?
C9 O1 P1 125.46(12) . . ?
C18 O2 P2 126.55(12) . . ?
C36 O4 P5 123.76(12) . . ?
N4 N5 P1 121.52(12) . . ?
N4 N5 C3 112.00(15) . . ?
C3 N5 P1 123.99(13) . . ?
N6 N7 P2 120.47(12) . . ?
C12 N7 P2 127.01(13) . . ?
C12 N7 N6 112.05(15) . . ?
N12 N11 P4 122.39(12) . . ?
C21 N11 P4 122.50(13) . . ?
C21 N11 N12 111.95(15) . . ?
N14 N13 P5 121.12(12) . . ?
N14 N13 C30 112.22(15) . . ?
C30 N13 P5 123.51(13) . . ?
P6 N8 P4 121.30(10) . . ?
P3 N3 P1 121.10(10) . . ?
P3 N2 P2 121.07(10) . . ?
C19 N12 N11 103.56(15) . . ?
P6 N10 P5 121.60(10) . . ?
P5 N9 P4 120.82(10) . . ?
C10 N6 N7 103.21(16) . . ?
C1 N4 N5 103.83(15) . . ?
P2 N1 P1 121.54(10) . . ?
C28 N14 N13 102.94(16) . . ?
C9 C4 C3 120.45(16) . . ?
C9 C4 C5 117.50(17) . . ?
C5 C4 C3 122.05(17) . . ?
N7 C12 C13 119.49(16) . . ?
C11 C12 N7 106.29(16) . . ?
C11 C12 C13 134.17(17) . . ?
C4 C9 O1 120.47(16) . . ?
C8 C9 O1 116.71(17) . . ?
C8 C9 C4 122.79(17) . . ?
C18 C13 C12 120.31(16) . . ?
C18 C13 C14 117.51(17) . . ?
C14 C13 C12 122.15(18) . . ?
N5 C3 C4 119.95(16) . . ?
C2 C3 N5 106.18(16) . . ?
C2 C3 C4 133.86(16) . . ?
C27 C22 C21 120.31(16) . . ?
C27 C22 C23 117.38(17) . . ?
C23 C22 C21 122.29(17) . . ?
C22 C27 O3 120.01(16) . . ?
C26 C27 O3 117.08(16) . . ?
C26 C27 C22 122.86(17) . . ?
N11 C21 C22 120.19(16) . . ?
C20 C21 N11 106.40(16) . . ?
C20 C21 C22 133.40(17) . . ?
C13 C18 O2 120.84(16) . . ?
C17 C18 O2 116.77(17) . . ?
C17 C18 C13 122.35(17) . . ?
C31 C36 O4 120.76(16) . . ?
C35 C36 O4 116.92(16) . . ?
C35 C36 C31 122.24(17) . . ?
C36 C31 C30 119.93(16) . . ?
C36 C31 C32 117.77(17) . . ?
C32 C31 C30 122.30(17) . . ?
N13 C30 C31 119.82(16) . . ?
C29 C30 N13 106.41(17) . . ?
C29 C30 C31 133.77(17) . . ?
N4 C1 H1 123.6 . . ?
N4 C1 C2 112.81(17) . . ?
C2 C1 H1 123.6 . . ?
C21 C20 H20 127.5 . . ?
C21 C20 C19 104.94(16) . . ?
C19 C20 H20 127.5 . . ?
C4 C5 H5 119.7 . . ?
C6 C5 C4 120.56(18) . . ?
C6 C5 H5 119.7 . . ?
C3 C2 C1 105.13(16) . . ?
C3 C2 H2 127.4 . . ?
C1 C2 H2 127.4 . . ?
C9 C8 H8 120.8 . . ?
C9 C8 C7 118.35(18) . . ?
C7 C8 H8 120.8 . . ?
C8 C7 H7 119.9 . . ?
C8 C7 C6 120.25(18) . . ?
C6 C7 H7 119.9 . . ?
C36 C35 H35 120.6 . . ?
C34 C35 C36 118.77(18) . . ?
C34 C35 H35 120.6 . . ?
C18 C17 H17 120.5 . . ?
C18 C17 C16 118.9(2) . . ?
C16 C17 H17 120.5 . . ?
N12 C19 C20 113.07(17) . . ?
N12 C19 H19 123.5 . . ?
C20 C19 H19 123.5 . . ?
C12 C11 H11 127.4 . . ?
C12 C11 C10 105.14(17) . . ?
C10 C11 H11 127.4 . . ?
C5 C6 C7 120.52(18) . . ?
C5 C6 H6 119.7 . . ?
C7 C6 H6 119.7 . . ?
C31 C32 H32 119.7 . . ?
C33 C32 C31 120.52(18) . . ?
C33 C32 H32 119.7 . . ?
N6 C10 C11 113.31(18) . . ?
N6 C10 H10 123.3 . . ?
C11 C10 H10 123.3 . . ?
C13 C14 H14 119.7 . . ?
C15 C14 C13 120.6(2) . . ?
C15 C14 H14 119.7 . . ?
C22 C23 H23 119.7 . . ?
C24 C23 C22 120.64(19) . . ?
C24 C23 H23 119.7 . . ?
C27 C26 H26 120.9 . . ?
C27 C26 C25 118.25(19) . . ?
C25 C26 H26 120.9 . . ?
C32 C33 H33 119.8 . . ?
C32 C33 C34 120.35(18) . . ?
C34 C33 H33 119.8 . . ?
C14 C15 H15 119.7 . . ?
C14 C15 C16 120.56(19) . . ?
C16 C15 H15 119.7 . . ?
C30 C29 H29 127.6 . . ?
C30 C29 C28 104.77(18) . . ?
C28 C29 H29 127.6 . . ?
C35 C34 C33 120.30(19) . . ?
C35 C34 H34 119.9 . . ?
C33 C34 H34 119.9 . . ?
C17 C16 C15 119.97(19) . . ?
C17 C16 H16 120.0 . . ?
C15 C16 H16 120.0 . . ?
C26 C25 H25 119.8 . . ?
C26 C25 C24 120.4(2) . . ?
C24 C25 H25 119.8 . . ?
N14 C28 C29 113.58(19) . . ?
N14 C28 H28 123.2 . . ?
C29 C28 H28 123.2 . . ?
C23 C24 C25 120.4(2) . . ?
C23 C24 H24 119.8 . . ?
C25 C24 H24 119.8 . . ?

loop_
_geom_bond_atom_site_label_1
_geom_bond_atom_site_label_2
_geom_bond_distance
_geom_bond_site_symmetry_2
_geom_bond_publ_flag
P5 O4 1.5807(14) . ?
P5 N13 1.6830(16) . ?
P5 N10 1.5858(17) . ?
P5 N9 1.5774(15) . ?
P6 Cl4 1.9917(7) . ?
P6 Cl3 1.9906(7) . ?
P6 N8 1.5770(16) . ?
P6 N10 1.5758(16) . ?
P1 O1 1.5816(14) . ?
P1 N5 1.6788(16) . ?
P1 N3 1.5878(17) . ?
P1 N1 1.5769(16) . ?
P4 O3 1.5805(14) . ?
P4 N11 1.6848(15) . ?
P4 N8 1.5879(16) . ?
P4 N9 1.5796(16) . ?
P3 Cl2 1.9878(7) . ?
P3 Cl1 2.0006(7) . ?
P3 N3 1.5776(16) . ?
P3 N2 1.5802(16) . ?
P2 O2 1.5777(14) . ?
P2 N7 1.6780(16) . ?
P2 N2 1.5856(17) . ?
P2 N1 1.5755(16) . ?
O3 C27 1.400(2) . ?
O1 C9 1.402(2) . ?
O2 C18 1.406(2) . ?
O4 C36 1.407(2) . ?
N5 N4 1.378(2) . ?
N5 C3 1.380(2) . ?
N7 N6 1.376(2) . ?
N7 C12 1.376(2) . ?
N11 N12 1.378(2) . ?
N11 C21 1.375(2) . ?
N13 N14 1.375(2) . ?
N13 C30 1.378(2) . ?
N12 C19 1.324(2) . ?
N6 C10 1.324(3) . ?
N4 C1 1.321(3) . ?
N14 C28 1.324(3) . ?
C4 C9 1.390(3) . ?
C4 C3 1.453(3) . ?
C4 C5 1.403(2) . ?
C12 C13 1.453(3) . ?
C12 C11 1.365(3) . ?
C9 C8 1.384(3) . ?
C13 C18 1.387(3) . ?
C13 C14 1.403(3) . ?
C3 C2 1.370(3) . ?
C22 C27 1.394(3) . ?
C22 C21 1.453(3) . ?
C22 C23 1.396(3) . ?
C27 C26 1.376(3) . ?
C21 C20 1.371(3) . ?
C18 C17 1.381(3) . ?
C36 C31 1.394(3) . ?
C36 C35 1.381(3) . ?
C31 C30 1.456(3) . ?
C31 C32 1.395(2) . ?
C30 C29 1.363(3) . ?
C1 H1 0.9500 . ?
C1 C2 1.414(3) . ?
C20 H20 0.9500 . ?
C20 C19 1.408(3) . ?
C5 H5 0.9500 . ?
C5 C6 1.374(3) . ?
C2 H2 0.9500 . ?
C8 H8 0.9500 . ?
C8 C7 1.385(3) . ?
C7 H7 0.9500 . ?
C7 C6 1.392(3) . ?
C35 H35 0.9500 . ?
C35 C34 1.381(3) . ?
C17 H17 0.9500 . ?
C17 C16 1.384(3) . ?
C19 H19 0.9500 . ?
C11 H11 0.9500 . ?
C11 C10 1.400(3) . ?
C6 H6 0.9500 . ?
C32 H32 0.9500 . ?
C32 C33 1.380(3) . ?
C10 H10 0.9500 . ?
C14 H14 0.9500 . ?
C14 C15 1.373(3) . ?
C23 H23 0.9500 . ?
C23 C24 1.375(3) . ?
C26 H26 0.9500 . ?
C26 C25 1.385(3) . ?
C33 H33 0.9500 . ?
C33 C34 1.388(3) . ?
C15 H15 0.9500 . ?
C15 C16 1.386(3) . ?
C29 H29 0.9500 . ?
C29 C28 1.405(3) . ?
C34 H34 0.9500 . ?
C16 H16 0.9500 . ?
C25 H25 0.9500 . ?
C25 C24 1.388(3) . ?
C28 H28 0.9500 . ?
C24 H24 0.9500 . ?

loop_
_geom_torsion_atom_site_label_1
_geom_torsion_atom_site_label_2
_geom_torsion_atom_site_label_3
_geom_torsion_atom_site_label_4
_geom_torsion
_geom_torsion_site_symmetry_1
_geom_torsion_site_symmetry_2
_geom_torsion_site_symmetry_3
_geom_torsion_site_symmetry_4
_geom_torsion_publ_flag
P5 O4 C36 C31 27.8(2) . . . . ?
P5 O4 C36 C35 -155.47(14) . . . . ?
P5 N13 N14 C28 -163.47(16) . . . . ?
P5 N13 C30 C31 -17.0(2) . . . . ?
P5 N13 C30 C29 162.61(15) . . . . ?
P1 O1 C9 C4 -24.0(2) . . . . ?
P1 O1 C9 C8 157.86(14) . . . . ?
P1 N5 N4 C1 165.10(14) . . . . ?
P1 N5 C3 C4 16.3(2) . . . . ?
P1 N5 C3 C2 -164.42(13) . . . . ?
P4 O3 C27 C22 26.5(2) . . . . ?
P4 O3 C27 C26 -155.78(15) . . . . ?
P4 N11 N12 C19 -163.21(14) . . . . ?
P4 N11 C21 C22 -17.8(2) . . . . ?
P4 N11 C21 C20 162.97(14) . . . . ?
P2 O2 C18 C13 -25.4(3) . . . . ?
P2 O2 C18 C17 157.02(15) . . . . ?
P2 N7 N6 C10 173.33(13) . . . . ?
P2 N7 C12 C13 5.1(3) . . . . ?
P2 N7 C12 C11 -172.52(14) . . . . ?
Cl2 P3 N3 P1 136.83(10) . . . . ?
Cl2 P3 N2 P2 -131.23(11) . . . . ?
Cl1 P3 N3 P1 -112.95(11) . . . . ?
Cl1 P3 N2 P2 118.67(11) . . . . ?
Cl4 P6 N8 P4 121.56(10) . . . . ?
Cl4 P6 N10 P5 -124.53(11) . . . . ?
Cl3 P6 N8 P4 -129.31(10) . . . . ?
Cl3 P6 N10 P5 127.05(11) . . . . ?
O3 P4 N11 N12 -165.70(14) . . . . ?
O3 P4 N11 C21 36.05(16) . . . . ?
O3 P4 N8 P6 121.63(11) . . . . ?
O3 P4 N9 P5 -113.94(11) . . . . ?
O3 C27 C26 C25 -179.45(19) . . . . ?
O1 P1 N5 N4 168.00(14) . . . . ?
O1 P1 N5 C3 -31.37(16) . . . . ?
O1 P1 N3 P3 -127.07(11) . . . . ?
O1 P1 N1 P2 112.98(12) . . . . ?
O1 C9 C8 C7 178.93(17) . . . . ?
O2 P2 N7 N6 169.62(14) . . . . ?
O2 P2 N7 C12 -18.90(17) . . . . ?
O2 P2 N2 P3 -131.69(11) . . . . ?
O2 P2 N1 P1 143.47(11) . . . . ?
O2 C18 C17 C16 178.35(18) . . . . ?
O4 P5 N13 N14 -166.52(15) . . . . ?
O4 P5 N13 C30 35.10(17) . . . . ?
O4 P5 N10 P6 131.57(11) . . . . ?
O4 P5 N9 P4 -140.47(11) . . . . ?
O4 C36 C31 C30 -0.2(3) . . . . ?
O4 C36 C31 C32 179.20(17) . . . . ?
O4 C36 C35 C34 -178.43(17) . . . . ?
N5 P1 O1 C9 35.23(16) . . . . ?
N5 P1 N3 P3 124.46(12) . . . . ?
N5 P1 N1 P2 -139.08(11) . . . . ?
N5 N4 C1 C2 -1.6(2) . . . . ?
N5 C3 C2 C1 1.1(2) . . . . ?
N7 P2 O2 C18 28.77(17) . . . . ?
N7 P2 N2 P3 119.78(12) . . . . ?
N7 P2 N1 P1 -108.25(12) . . . . ?
N7 N6 C10 C11 -0.7(2) . . . . ?
N7 C12 C13 C18 4.4(3) . . . . ?
N7 C12 C13 C14 -173.86(17) . . . . ?
N7 C12 C11 C10 0.0(2) . . . . ?
N11 P4 O3 C27 -40.55(16) . . . . ?
N11 P4 N8 P6 -130.86(11) . . . . ?
N11 P4 N9 P5 138.55(11) . . . . ?
N11 N12 C19 C20 2.0(2) . . . . ?
N11 C21 C20 C19 -1.3(2) . . . . ?
N13 P5 O4 C36 -40.13(16) . . . . ?
N13 P5 N10 P6 -121.02(12) . . . . ?
N13 P5 N9 P4 111.86(12) . . . . ?
N13 N14 C28 C29 2.1(3) . . . . ?
N13 C30 C29 C28 -1.1(2) . . . . ?
N8 P6 N10 P5 1.76(17) . . . . ?
N8 P4 O3 C27 72.63(16) . . . . ?
N8 P4 N11 N12 78.65(16) . . . . ?
N8 P4 N11 C21 -79.60(16) . . . . ?
N8 P4 N9 P5 12.74(16) . . . . ?
N3 P1 O1 C9 -79.26(16) . . . . ?
N3 P1 N5 N4 -76.10(16) . . . . ?
N3 P1 N5 C3 84.54(16) . . . . ?
N3 P1 N1 P2 -13.02(16) . . . . ?
N3 P3 N2 P2 -6.93(17) . . . . ?
N2 P3 N3 P1 12.21(17) . . . . ?
N2 P2 O2 C18 -85.59(17) . . . . ?
N2 P2 N7 N6 -74.64(15) . . . . ?
N2 P2 N7 C12 96.84(17) . . . . ?
N2 P2 N1 P1 18.04(16) . . . . ?
N12 N11 C21 C22 -178.12(16) . . . . ?
N12 N11 C21 C20 2.7(2) . . . . ?
N10 P5 O4 C36 73.22(16) . . . . ?
N10 P5 N13 N14 78.21(17) . . . . ?
N10 P5 N13 C30 -80.17(17) . . . . ?
N10 P5 N9 P4 -14.61(16) . . . . ?
N10 P6 N8 P4 -3.74(16) . . . . ?
N9 P5 O4 C36 -156.60(14) . . . . ?
N9 P5 N13 N14 -53.47(18) . . . . ?
N9 P5 N13 C30 148.14(15) . . . . ?
N9 P5 N10 P6 7.24(17) . . . . ?
N9 P4 O3 C27 -156.50(14) . . . . ?
N9 P4 N11 N12 -52.77(17) . . . . ?
N9 P4 N11 C21 148.98(15) . . . . ?
N9 P4 N8 P6 -3.35(16) . . . . ?
N6 N7 C12 C13 177.21(16) . . . . ?
N6 N7 C12 C11 -0.4(2) . . . . ?
N4 N5 C3 C4 178.54(16) . . . . ?
N4 N5 C3 C2 -2.2(2) . . . . ?
N4 C1 C2 C3 0.4(2) . . . . ?
N1 P1 O1 C9 150.78(15) . . . . ?
N1 P1 N5 N4 54.69(17) . . . . ?
N1 P1 N5 C3 -144.68(15) . . . . ?
N1 P1 N3 P3 -2.50(17) . . . . ?
N1 P2 O2 C18 144.94(15) . . . . ?
N1 P2 N7 N6 56.33(16) . . . . ?
N1 P2 N7 C12 -132.19(16) . . . . ?
N1 P2 N2 P3 -7.75(17) . . . . ?
N14 N13 C30 C31 -177.10(17) . . . . ?
N14 N13 C30 C29 2.5(2) . . . . ?
C4 C9 C8 C7 0.8(3) . . . . ?
C4 C3 C2 C1 -179.8(2) . . . . ?
C4 C5 C6 C7 -0.8(3) . . . . ?
C12 N7 N6 C10 0.7(2) . . . . ?
C12 C13 C18 O2 4.7(3) . . . . ?
C12 C13 C18 C17 -177.81(18) . . . . ?
C12 C13 C14 C15 177.16(19) . . . . ?
C12 C11 C10 N6 0.4(2) . . . . ?
C9 C4 C3 N5 2.8(3) . . . . ?
C9 C4 C3 C2 -176.3(2) . . . . ?
C9 C4 C5 C6 2.0(3) . . . . ?
C9 C8 C7 C6 0.4(3) . . . . ?
C13 C12 C11 C10 -177.1(2) . . . . ?
C13 C18 C17 C16 0.8(3) . . . . ?
C13 C14 C15 C16 0.5(3) . . . . ?
C3 N5 N4 C1 2.3(2) . . . . ?
C3 C4 C9 O1 0.1(3) . . . . ?
C3 C4 C9 C8 178.14(18) . . . . ?
C3 C4 C5 C6 -178.16(18) . . . . ?
C22 C27 C26 C25 -1.8(3) . . . . ?
C22 C21 C20 C19 179.7(2) . . . . ?
C22 C23 C24 C25 -0.1(4) . . . . ?
C27 C22 C21 N11 -4.7(3) . . . . ?
C27 C22 C21 C20 174.2(2) . . . . ?
C27 C22 C23 C24 -1.9(3) . . . . ?
C27 C26 C25 C24 -0.3(4) . . . . ?
C21 N11 N12 C19 -2.9(2) . . . . ?
C21 C22 C27 O3 1.6(3) . . . . ?
C21 C22 C27 C26 -176.00(18) . . . . ?
C21 C22 C23 C24 177.0(2) . . . . ?
C21 C20 C19 N12 -0.5(2) . . . . ?
C18 C13 C14 C15 -1.1(3) . . . . ?
C18 C17 C16 C15 -1.5(3) . . . . ?
C36 C31 C30 N13 -4.2(3) . . . . ?
C36 C31 C30 C29 176.3(2) . . . . ?
C36 C31 C32 C33 -1.7(3) . . . . ?
C36 C35 C34 C33 -0.1(3) . . . . ?
C31 C36 C35 C34 -1.7(3) . . . . ?
C31 C30 C29 C28 178.5(2) . . . . ?
C31 C32 C33 C34 0.0(3) . . . . ?
C30 N13 N14 C28 -2.8(2) . . . . ?
C30 C31 C32 C33 177.65(19) . . . . ?
C30 C29 C28 N14 -0.7(3) . . . . ?
C5 C4 C9 O1 179.97(17) . . . . ?
C5 C4 C9 C8 -2.0(3) . . . . ?
C5 C4 C3 N5 -177.10(17) . . . . ?
C5 C4 C3 C2 3.8(3) . . . . ?
C8 C7 C6 C5 -0.4(3) . . . . ?
C35 C36 C31 C30 -176.79(18) . . . . ?
C35 C36 C31 C32 2.6(3) . . . . ?
C11 C12 C13 C18 -178.8(2) . . . . ?
C11 C12 C13 C14 3.0(3) . . . . ?
C32 C31 C30 N13 176.47(18) . . . . ?
C32 C31 C30 C29 -3.0(3) . . . . ?
C32 C33 C34 C35 0.9(3) . . . . ?
C14 C13 C18 O2 -176.98(17) . . . . ?
C14 C13 C18 C17 0.5(3) . . . . ?
C14 C15 C16 C17 0.8(3) . . . . ?
C23 C22 C27 O3 -179.55(17) . . . . ?
C23 C22 C27 C26 2.9(3) . . . . ?
C23 C22 C21 N11 176.43(18) . . . . ?
C23 C22 C21 C20 -4.6(3) . . . . ?
C26 C25 C24 C23 1.3(4) . . . . ?
